data_4030500
loop_
_publ_author_name
'Jacobs, H.'
'Mengis, H.'

_publ_section_title
;
 Preparation and crystal structure of a sodium silicon nitride, NaSi2N3
;
_journal_name_full 'European Journal of Solid State and Inorganic Chemistry'
_journal_page_first 45
_journal_page_last 53
_journal_volume 30
_journal_year 1993
_chemical_formula_sum 'N3 Na Si2'
_chemical_formula_weight 121.18
_space_group_IT_number 36
_symmetry_cell_setting orthorhombic
_symmetry_Int_Tables_number 36
_symmetry_space_group_name_Hall 'C 2c -2'
_symmetry_space_group_name_H-M 'C m c 21'
_cell_angle_alpha 90
_cell_angle_beta 90
_cell_angle_gamma 90
_cell_formula_units_Z 4
_cell_length_a 9.468(1)
_cell_length_b 5.502(1)
_cell_length_c 4.878(5)
_cell_volume 254.1(3)
_diffrn_ambient_temperature 293
_diffrn_radiation_probe x-ray
_diffrn_radiation_type CuK\a
_diffrn_radiation_wavelength 1.5418
_exptl_crystal_density_diffrn 3.17
_pd_proc_ls_prof_R_factor 0.0837
_pd_proc_ls_prof_wR_factor 0.0943
_refine_ls_number_parameters 27
_refine_ls_number_reflns 200
_refine_ls_R_I_factor 0.0325
_cod_data_source_file EJSSIC-1993-30-45-53.cif
_cod_data_source_block NaSi2N3
_cod_database_code 4030500

loop_
_symmetry_equiv_pos_site_id
_symmetry_equiv_pos_as_xyz
1 x,y,z
2 -x,-y,1/2+z
3 -x,y,z
4 x,-y,1/2+z
5 1/2+x,1/2+y,z
6 1/2-x,1/2-y,1/2+z
7 1/2-x,1/2+y,z
8 1/2+x,1/2-y,1/2+z

loop_
_atom_site_label
_atom_site_type_symbol
_atom_site_thermal_displace_type
_atom_site_fract_x
_atom_site_fract_y
_atom_site_fract_z
_atom_site_occupancy
_atom_site_U_iso_or_equiv
Si Si Uiso 0.1710(7) 0.8480(10) 0.00000 1.000 0.0219(11)
N1 N Uiso 0.2250(10) 0.852(4) 0.373(2) 1.000 0.037(4)
N2 N Uiso 0.00000 0.195(3) 0.476(6) 1.000 0.030(6)
Na Na Uiso 0.00000 0.343(3) 0.975(3) 1.000 0.034(4)

loop_
_atom_type_symbol
_atom_type_description
_atom_type_scat_dispersion_real
_atom_type_scat_dispersion_imag
_atom_type_scat_source
N N 0.0311 0.0180 ' International Tables Vol C Tables 4.2.6.8 and 6.1.1.4'
Na Na 0.1353 0.1239 ' International Tables Vol C Tables 4.2.6.8 and 6.1.1.4'
Si Si 0.2541 0.3302 ' International Tables Vol C Tables 4.2.6.8 and 6.1.1.4'

loop_
_geom_angle_atom_site_label_1
_geom_angle_atom_site_label_2
_geom_angle_atom_site_label_3
_geom_angle
_geom_angle_site_symmetry_1
_geom_angle_site_symmetry_3
_geom_angle_publ_flag
N1 Si N2 109.7(11) . 2_564 yes
N1 Si N1 103.8(8) . 4_574 yes
N1 Si N1 102.4(7) . 6_564 yes
N1 Si N2 112.4(8) 4_574 2_564 yes
N1 Si N2 118.7(9) 6_564 2_564 yes
N1 Si N1 108.4(8) 4_574 6_564 yes
Si N1 Si 105.1(9) . 4_575 yes
Si N1 Si 122.1(10) . 6_565 yes
Si N1 Si 131.2(7) 4_575 6_565 yes
Si N2 Si 161.5(13) 2_565 4_565 yes

loop_
_geom_bond_atom_site_label_1
_geom_bond_atom_site_label_2
_geom_bond_distance
_geom_bond_site_symmetry_2
_geom_bond_publ_flag
Si N1 1.890(10) . yes
Si N2 1.640(7) 2_564 yes
Si N1 1.84(2) 4_574 yes
Si N1 1.601(18) 6_564 yes

loop_
_geom_torsion_atom_site_label_1
_geom_torsion_atom_site_label_2
_geom_torsion_atom_site_label_3
_geom_torsion_atom_site_label_4
_geom_torsion
_geom_torsion_site_symmetry_1
_geom_torsion_site_symmetry_3
_geom_torsion_site_symmetry_4
_geom_torsion_publ_flag
N1 Si N1 Si 43.6(7) 4_574 . 4_575 no
N1 Si N1 Si -123.2(10) 4_574 . 6_565 no
N1 Si N1 Si 156.4(8) 6_564 . 4_575 no
N1 Si N1 Si -10.4(13) 6_564 . 6_565 no
N1 Si N1 Si -179.5(6) . 4_574 4_574 no
N1 Si N1 Si -153.3(9) . 6_564 6_564 no
